data_2236065
loop_
_publ_author_name
'Aubry, David A.'
'Fronczek, Frank R.'
'Watkins, Steven F.'

_publ_section_title
;
 <i>N</i>-[2-(Phenylsulfonyl)ethyl]benzylamine
;
_journal_coeditor_code BG2477
_journal_issue 10
_journal_name_full 'Acta Crystallographica Section E'
_journal_page_first o2940
_journal_paper_doi 10.1107/S160053681203886X
_journal_volume 68
_journal_year 2012
_chemical_formula_iupac 'C15 H17 N1 O2 S1'
_chemical_formula_moiety 'C15 H17 N1 O2 S1'
_chemical_formula_sum 'C15 H17 N O2 S'
_chemical_formula_weight 275.36
_chemical_name_systematic
;
<i>N</i>-[2-(Phenylsulfonyl)ethyl]benzylamine
;
_space_group_IT_number 4
_symmetry_cell_setting monoclinic
_symmetry_space_group_name_Hall 'P 2yb'
_symmetry_space_group_name_H-M 'P 1 21 1'
_atom_sites_solution_hydrogens geom
_atom_sites_solution_primary direct
_atom_sites_solution_secondary difmap
_audit_creation_method 'WinGX routine CIF_UPDATE'
_cell_angle_alpha 90
_cell_angle_beta 102.09(3)
_cell_angle_gamma 90
_cell_formula_units_Z 2
_cell_length_a 5.7428(11)
_cell_length_b 10.170(2)
_cell_length_c 12.486(2)
_cell_measurement_pressure 101.3
_cell_measurement_reflns_used 25
_cell_measurement_temperature 298(2)
_cell_measurement_theta_max 27.5
_cell_measurement_theta_min 2.62
_cell_volume 713.1(2)
_computing_cell_refinement 'CAD-4 EXPRESS (Enraf--Nonius, 1994)'
_computing_data_collection 'CAD-4 EXPRESS (Enraf--Nonius, 1994)'
_computing_data_reduction 'XCAD4 (Farrugia, 1999)'
_computing_molecular_graphics 'ORTEP-3 for Windows (Farrugia, 1997)'
_computing_publication_material 'WinGX (Farrugia, 1999)'
_computing_structure_refinement 'SHELXL97 (Sheldrick, 2008)'
_computing_structure_solution 'SIR2002 (Burla <i>et al.</i>, 2003)'
_diffrn_ambient_temperature 298(2)
_diffrn_measured_fraction_theta_full 0.999
_diffrn_measured_fraction_theta_max 0.999
_diffrn_measurement_device 'Enraf--Nonius CAD-4'
_diffrn_measurement_method \q/2\q
_diffrn_radiation_monochromator graphite
_diffrn_radiation_source 'fine-focus sealed tube'
_diffrn_radiation_type MoK\a
_diffrn_radiation_wavelength 0.71073
_diffrn_reflns_av_R_equivalents 0.0212
_diffrn_reflns_av_sigmaI/netI 0.0209
_diffrn_reflns_limit_h_max 7
_diffrn_reflns_limit_h_min -7
_diffrn_reflns_limit_k_max 13
_diffrn_reflns_limit_k_min -13
_diffrn_reflns_limit_l_max 16
_diffrn_reflns_limit_l_min -16
_diffrn_reflns_number 5320
_diffrn_reflns_theta_full 25
_diffrn_reflns_theta_max 27.46
_diffrn_reflns_theta_min 2.61
_diffrn_standards_decay_% 4.0
_diffrn_standards_interval_time 60
_diffrn_standards_number 3
_exptl_absorpt_coefficient_mu 0.224
_exptl_absorpt_correction_T_max 0.9317
_exptl_absorpt_correction_T_min 0.8961
_exptl_absorpt_correction_type psi-scan
_exptl_absorpt_process_details '(North <i>et al.</i>, 1968)'
_exptl_crystal_colour colorless
_exptl_crystal_density_diffrn 1.282
_exptl_crystal_density_method 'not measured'
_exptl_crystal_description prism
_exptl_crystal_F_000 292
_exptl_crystal_size_max 0.50
_exptl_crystal_size_mid 0.45
_exptl_crystal_size_min 0.32
_refine_diff_density_max 0.151
_refine_diff_density_min -0.215
_refine_ls_abs_structure_details 'Flack (1983), 2081 Bijvoet pairs'
_refine_ls_abs_structure_Flack 0.07(6)
_refine_ls_extinction_method none
_refine_ls_goodness_of_fit_ref 0.991
_refine_ls_hydrogen_treatment mixed
_refine_ls_matrix_type full
_refine_ls_number_constraints 0
_refine_ls_number_parameters 177
_refine_ls_number_reflns 3264
_refine_ls_number_restraints 1
_refine_ls_restrained_S_all 0.990
_refine_ls_R_factor_gt 0.0288
_refine_ls_shift/su_max 0.000
_refine_ls_structure_factor_coef Fsqd
_refine_ls_weighting_details 'calc w=1/[\s^2^(Fo^2^)+(0.0562P)^2^+0.0525P] where P=(Fo^2^+2Fc^2^)/3'
_refine_ls_weighting_scheme calc
_refine_ls_wR_factor_ref 0.0864
_reflns_number_gt 2990
_reflns_number_total 3264
_reflns_threshold_expression I>2\s(I)
_cod_data_source_file bg2477.cif
_cod_data_source_block I
_cod_original_sg_symbol_H-M 'P 21'
_cod_database_code 2236065
_cod_database_fobs_code 2236065

loop_
_symmetry_equiv_pos_as_xyz
'x, y, z'
'-x, y+1/2, -z'

loop_
_atom_site_type_symbol
_atom_site_label
_atom_site_fract_x
_atom_site_fract_y
_atom_site_fract_z
_atom_site_U_iso_or_equiv
_atom_site_adp_type
_atom_site_calc_flag
_atom_site_refinement_flags
_atom_site_occupancy
C C1 0.1957(3) 0.01813(15) 0.34724(12) 0.0424(3) Uani d . 1
C C2 0.0482(3) -0.08893(17) 0.34717(13) 0.0533(4) Uani d . 1
H H2 -0.0657 -0.0884 0.3903 0.064 Uiso calc R 1
C C3 0.0698(4) -0.1963(2) 0.28342(15) 0.0657(5) Uani d . 1
H H3 -0.0305 -0.2682 0.2826 0.079 Uiso calc R 1
C C4 0.2404(4) -0.1973(2) 0.22054(14) 0.0639(5) Uani d . 1
H H4 0.254 -0.2699 0.177 0.077 Uiso calc R 1
C C5 0.3912(4) -0.0917(2) 0.22157(15) 0.0656(5) Uani d . 1
H H5 0.5078 -0.094 0.1799 0.079 Uiso calc R 1
C C6 0.3693(3) 0.01759(19) 0.28437(14) 0.0561(4) Uani d . 1
H H6 0.469 0.0897 0.2847 0.067 Uiso calc R 1
C C7 0.4077(2) 0.1536(2) 0.53880(12) 0.0522(3) Uani d . 1
H H7A 0.5518 0.1629 0.5105 0.063 Uiso calc R 1
H H7B 0.3977 0.2293 0.5848 0.063 Uiso calc R 1
C C8 0.4311(3) 0.03164(18) 0.60956(14) 0.0560(4) Uani d . 1
H H8A 0.4215 -0.0452 0.5628 0.067 Uiso calc R 1
H H8B 0.587 0.0316 0.658 0.067 Uiso calc R 1
C C9 0.3093(4) -0.0788(2) 0.76111(17) 0.0691(5) Uani d . 1
H H9A 0.374 -0.1558 0.732 0.083 Uiso calc R 1
H H9B 0.1651 -0.1049 0.7843 0.083 Uiso calc R 1
C C10 0.4876(3) -0.02798(17) 0.85863(14) 0.0554(4) Uani d . 1
C C11 0.7095(4) -0.0864(2) 0.88806(17) 0.0698(5) Uani d . 1
H H11 0.7488 -0.156 0.8469 0.084 Uiso calc R 1
C C12 0.8722(4) -0.0421(3) 0.97776(19) 0.0892(8) Uani d . 1
H H12 1.021 -0.0819 0.9964 0.107 Uiso calc R 1
C C13 0.8185(5) 0.0584(3) 1.03905(17) 0.0914(8) Uani d . 1
H H13 0.9293 0.0868 1.1 0.11 Uiso calc R 1
C C14 0.6002(5) 0.1187(3) 1.01140(17) 0.0836(7) Uani d . 1
H H14 0.5637 0.1887 1.0529 0.1 Uiso calc R 1
C C15 0.4339(4) 0.0746(2) 0.92103(16) 0.0670(5) Uani d . 1
H H15 0.2854 0.1147 0.9027 0.08 Uiso calc R 1
N N1 0.2511(3) 0.02105(18) 0.67505(12) 0.0610(4) Uani d . 1
H H1 0.122(4) -0.001(2) 0.6295(17) 0.059(5) Uiso d . 1
O O1 -0.05605(19) 0.13963(16) 0.46634(10) 0.0646(4) Uani d . 1
O O2 0.1828(3) 0.27332(14) 0.36372(13) 0.0725(4) Uani d . 1
S S1 0.16006(6) 0.15714(4) 0.42668(3) 0.04876(11) Uani d . 1

loop_
_atom_site_aniso_label
_atom_site_aniso_U_11
_atom_site_aniso_U_22
_atom_site_aniso_U_33
_atom_site_aniso_U_12
_atom_site_aniso_U_13
_atom_site_aniso_U_23
C1 0.0372(7) 0.0472(8) 0.0405(6) 0.0003(6) 0.0032(5) 0.0037(6)
C2 0.0498(8) 0.0577(9) 0.0529(8) -0.0103(7) 0.0121(7) 0.0007(7)
C3 0.0720(11) 0.0584(10) 0.0625(10) -0.0135(9) 0.0046(9) -0.0038(8)
C4 0.0772(12) 0.0615(10) 0.0479(8) 0.0123(9) 0.0017(8) -0.0040(8)
C5 0.0635(10) 0.0825(13) 0.0540(9) 0.0153(10) 0.0195(8) 0.0043(9)
C6 0.0481(8) 0.0630(10) 0.0598(9) -0.0047(7) 0.0170(7) 0.0065(8)
C7 0.0383(6) 0.0595(8) 0.0546(7) 0.0006(9) 0.0004(5) -0.0105(9)
C8 0.0480(8) 0.0631(10) 0.0521(8) 0.0157(7) -0.0006(7) -0.0062(7)
C9 0.0672(11) 0.0664(11) 0.0689(11) -0.0122(9) 0.0035(9) 0.0035(9)
C10 0.0537(9) 0.0578(9) 0.0535(8) -0.0053(7) 0.0082(7) 0.0125(7)
C11 0.0607(10) 0.0811(13) 0.0670(11) 0.0066(10) 0.0123(9) 0.0108(10)
C12 0.0620(12) 0.129(2) 0.0703(13) 0.0054(13) 0.0007(10) 0.0235(15)
C13 0.0837(16) 0.133(2) 0.0498(10) -0.0307(16) -0.0048(10) 0.0129(13)
C14 0.1094(19) 0.0896(16) 0.0552(10) -0.0127(13) 0.0251(11) -0.0065(10)
C15 0.0675(12) 0.0706(12) 0.0636(10) 0.0038(9) 0.0152(9) 0.0075(9)
N1 0.0474(8) 0.0746(10) 0.0560(8) 0.0048(7) -0.0005(6) -0.0003(7)
O1 0.0386(5) 0.0823(10) 0.0720(7) 0.0089(6) 0.0094(5) -0.0116(7)
O2 0.0716(9) 0.0513(7) 0.0871(9) 0.0056(6) -0.0010(7) 0.0134(7)
S1 0.03744(16) 0.04880(18) 0.05641(19) 0.00474(16) 0.00158(12) 0.00009(18)

loop_
_atom_type_symbol
_atom_type_description
_atom_type_scat_dispersion_real
_atom_type_scat_dispersion_imag
_atom_type_scat_source
C C 0.0033 0.0016 'International Tables Vol C Tables 4.2.6.8 and 6.1.1.4'
H H 0 0 'International Tables Vol C Tables 4.2.6.8 and 6.1.1.4'
N N 0.0061 0.0033 'International Tables Vol C Tables 4.2.6.8 and 6.1.1.4'
O O 0.0106 0.006 'International Tables Vol C Tables 4.2.6.8 and 6.1.1.4'
S S 0.1246 0.1234 'International Tables Vol C Tables 4.2.6.8 and 6.1.1.4'

loop_
_geom_angle_atom_site_label_1
_geom_angle_atom_site_label_2
_geom_angle_atom_site_label_3
_geom_angle
C2 C1 C6 120.57(16)
C2 C1 S1 119.32(12)
C6 C1 S1 120.10(13)
C3 C2 C1 119.89(16)
C3 C2 H2 120.1
C1 C2 H2 120.1
C2 C3 C4 119.87(18)
C2 C3 H3 120.1
C4 C3 H3 120.1
C5 C4 C3 120.62(18)
C5 C4 H4 119.7
C3 C4 H4 119.7
C4 C5 C6 120.05(17)
C4 C5 H5 120
C6 C5 H5 120
C5 C6 C1 118.99(16)
C5 C6 H6 120.5
C1 C6 H6 120.5
C8 C7 S1 115.86(13)
C8 C7 H7A 108.3
S1 C7 H7A 108.3
C8 C7 H7B 108.3
S1 C7 H7B 108.3
H7A C7 H7B 107.4
N1 C8 C7 113.80(13)
N1 C8 H8A 108.8
C7 C8 H8A 108.8
N1 C8 H8B 108.8
C7 C8 H8B 108.8
H8A C8 H8B 107.7
N1 C9 C10 111.51(16)
N1 C9 H9A 109.3
C10 C9 H9A 109.3
N1 C9 H9B 109.3
C10 C9 H9B 109.3
H9A C9 H9B 108
C15 C10 C11 118.58(19)
C15 C10 C9 121.49(18)
C11 C10 C9 119.93(19)
C12 C11 C10 120.4(2)
C12 C11 H11 119.8
C10 C11 H11 119.8
C13 C12 C11 120.8(2)
C13 C12 H12 119.6
C11 C12 H12 119.6
C12 C13 C14 120.0(2)
C12 C13 H13 120
C14 C13 H13 120
C13 C14 C15 119.7(2)
C13 C14 H14 120.2
C15 C14 H14 120.2
C10 C15 C14 120.5(2)
C10 C15 H15 119.8
C14 C15 H15 119.8
C8 N1 C9 112.65(15)
C8 N1 H1 105.3(13)
C9 N1 H1 109.5(14)
O2 S1 O1 118.19(9)
O2 S1 C1 108.44(8)
O1 S1 C1 107.70(8)
O2 S1 C7 107.33(10)
O1 S1 C7 109.39(8)
C1 S1 C7 105.02(8)

loop_
_geom_bond_atom_site_label_1
_geom_bond_atom_site_label_2
_geom_bond_distance
C1 C2 1.379(2)
C1 C6 1.392(2)
C1 S1 1.7634(16)
C2 C3 1.372(3)
C2 H2 0.93
C3 C4 1.378(3)
C3 H3 0.93
C4 C5 1.378(3)
C4 H4 0.93
C5 C6 1.381(3)
C5 H5 0.93
C6 H6 0.93
C7 C8 1.512(3)
C7 S1 1.7748(15)
C7 H7A 0.97
C7 H7B 0.97
C8 N1 1.450(2)
C8 H8A 0.97
C8 H8B 0.97
C9 N1 1.465(3)
C9 C10 1.508(3)
C9 H9A 0.97
C9 H9B 0.97
C10 C15 1.375(3)
C10 C11 1.384(3)
C11 C12 1.376(3)
C11 H11 0.93
C12 C13 1.351(4)
C12 H12 0.93
C13 C14 1.373(4)
C13 H13 0.93
C14 C15 1.391(3)
C14 H14 0.93
C15 H15 0.93
N1 H1 0.87(2)
O1 S1 1.4404(12)
O2 S1 1.4402(15)

loop_
_geom_hbond_atom_site_label_D
_geom_hbond_atom_site_label_H
_geom_hbond_atom_site_label_A
_geom_hbond_distance_DH
_geom_hbond_distance_HA
_geom_hbond_distance_DA
_geom_hbond_angle_DHA
N1 H1 O1 0.87(2) 2.52(2) 3.071(2) 121.9(17)

loop_
_geom_torsion_atom_site_label_1
_geom_torsion_atom_site_label_2
_geom_torsion_atom_site_label_3
_geom_torsion_atom_site_label_4
_geom_torsion
C6 C1 C2 C3 -1.0(3)
S1 C1 C2 C3 178.24(14)
C1 C2 C3 C4 0.7(3)
C2 C3 C4 C5 0.5(3)
C3 C4 C5 C6 -1.2(3)
C4 C5 C6 C1 0.9(3)
C2 C1 C6 C5 0.2(2)
S1 C1 C6 C5 -179.02(13)
S1 C7 C8 N1 -70.29(17)
N1 C9 C10 C15 64.2(2)
N1 C9 C10 C11 -116.9(2)
C15 C10 C11 C12 -0.1(3)
C9 C10 C11 C12 -179.06(19)
C10 C11 C12 C13 0.4(4)
C11 C12 C13 C14 -0.7(4)
C12 C13 C14 C15 0.9(4)
C11 C10 C15 C14 0.3(3)
C9 C10 C15 C14 179.22(18)
C13 C14 C15 C10 -0.7(3)
C7 C8 N1 C9 -166.21(14)
C10 C9 N1 C8 79.6(2)
C2 C1 S1 O2 -138.39(14)
C6 C1 S1 O2 40.86(14)
C2 C1 S1 O1 -9.40(15)
C6 C1 S1 O1 169.85(13)
C2 C1 S1 C7 107.12(14)
C6 C1 S1 C7 -73.64(14)
C8 C7 S1 O2 -174.19(12)
C8 C7 S1 O1 56.42(15)
C8 C7 S1 C1 -58.93(13)

loop_
_cod_related_entry_id
_cod_related_entry_database
_cod_related_entry_code
1 ChemSpider 14780860
